data_4337477
loop_
_publ_author_name
'Cosham, Samuel D.'
'Hill, Michael S.'
'Horley, Graeme A.'
'Johnson, Andrew L.'
'Jordan, Laura'
'Molloy, Kieran C.'
'Stanton, David C.'

_publ_section_title
;
 Synthesis and materials chemistry of bismuth tris-(di-i-propylcarbamate):
 deposition of photoactive Bi2O3 thin films.
;
_journal_issue 1
_journal_name_full 'Inorganic chemistry'
_journal_page_first 503
_journal_page_last 511
_journal_paper_doi 10.1021/ic402499r
_journal_volume 53
_journal_year 2014
_chemical_formula_moiety 'C84 H168 Bi4 N12 O24, 2(C5 H12)'
_chemical_formula_sum 'C94 H192 Bi4 N12 O24'
_chemical_formula_weight 2710.52
_chemical_name_systematic
; 
 ? 
;
_space_group_IT_number 114
_symmetry_cell_setting tetragonal
_symmetry_space_group_name_Hall 'P -4 2n'
_symmetry_space_group_name_H-M 'P -4 21 c'
_atom_sites_solution_hydrogens geom
_atom_sites_solution_primary direct
_atom_sites_solution_secondary difmap
_audit_creation_method SHELXL-97
_cell_angle_alpha 90.00
_cell_angle_beta 90.00
_cell_angle_gamma 90.00
_cell_formula_units_Z 2
_cell_length_a 19.58930(10)
_cell_length_b 19.58930(10)
_cell_length_c 15.68090(10)
_cell_measurement_reflns_used 104625
_cell_measurement_temperature 150(2)
_cell_measurement_theta_max 30.034
_cell_measurement_theta_min 2.910
_cell_volume 6017.40(6)
_computing_cell_refinement 'HKL Scalepack (Otwinowski & Minor, 1997)'
_computing_data_collection 'Collect (Nonius BV, 1997-2000)'
_computing_data_reduction
;
 DENZO-SCALEPACK Z. Otwinowski and W. Minor, " 
 Processing of X-ray Diffraction Data Collected in Oscillation Mode ", 
 Methods in Enzymology, Volume 276: Macromolecular Crystallography, 
 part A, p.307-326, 1997,C.W. Carter, Jr. & R. M. Sweet, Eds., Academic Press.
;
_computing_molecular_graphics 'ORTEP3 for Windows - Farrugia, L. J. J. Appl. Crystallogr. 1997, 30, 565'
_computing_publication_material
;
 'WinGX publication routines, Farrugia, 
 L. J., J. Appl. Crystallogr., 1999, 32, 837-838
;
_computing_structure_refinement
;
 SHELXL97 -Program for Crystal Structure Analysis (Release 97-2). 
 Sheldrick, G.M., Institut f\"ur Anorganische Chemie der Universit\"at, 
 Tammanstrasse 4, D-3400 G\"ottingen, Germany, 1998 
;
_computing_structure_solution
; 
 SIR97- Altomare A., Burla M.C., Camalli M., Cascarano G.L., Giacovazzo C. , 
 Guagliardi A., Moliterni A.G.G., Polidori G.,Spagna R. 
 (1999) J. Appl. Cryst. 32, 115-119
;
_diffrn_ambient_temperature 150(2)
_diffrn_measured_fraction_theta_full 0.993
_diffrn_measured_fraction_theta_max 0.993
_diffrn_measurement_device_type 'Nonius Kappa CCD'
_diffrn_measurement_method '366 1.7 degree images with \f and \w scans'
_diffrn_radiation_monochromator graphite
_diffrn_radiation_source 'fine-focus sealed tube'
_diffrn_radiation_type MoK\a
_diffrn_radiation_wavelength 0.71073
_diffrn_reflns_av_R_equivalents 0.0611
_diffrn_reflns_av_sigmaI/netI 0.0196
_diffrn_reflns_limit_h_max 27
_diffrn_reflns_limit_h_min -27
_diffrn_reflns_limit_k_max 26
_diffrn_reflns_limit_k_min -27
_diffrn_reflns_limit_l_max 22
_diffrn_reflns_limit_l_min -22
_diffrn_reflns_number 121369
_diffrn_reflns_theta_full 30.03
_diffrn_reflns_theta_max 30.03
_diffrn_reflns_theta_min 4.83
_diffrn_standards_decay_% 0
_diffrn_standards_number 0
_exptl_absorpt_coefficient_mu 5.897
_exptl_absorpt_correction_T_max 0.3851
_exptl_absorpt_correction_T_min 0.3203
_exptl_absorpt_correction_type multi-scan
_exptl_absorpt_process_details
;
 multi-scan from symmetry-related measurements 
 Sortav (Blessing 1995)
;
_exptl_crystal_colour colourless
_exptl_crystal_density_diffrn 1.496
_exptl_crystal_density_method 'not measured'
_exptl_crystal_description block
_exptl_crystal_F_000 2728
_exptl_crystal_size_max 0.25
_exptl_crystal_size_mid 0.25
_exptl_crystal_size_min 0.20
_refine_diff_density_max 2.270
_refine_diff_density_min -1.459
_refine_diff_density_rms 0.101
_refine_ls_abs_structure_details 'Flack H D (1983), Acta Cryst. A39, 876-881'
_refine_ls_abs_structure_Flack -0.035(5)
_refine_ls_extinction_method none
_refine_ls_goodness_of_fit_ref 1.086
_refine_ls_hydrogen_treatment mixed
_refine_ls_matrix_type full
_refine_ls_number_parameters 332
_refine_ls_number_reflns 8761
_refine_ls_number_restraints 3
_refine_ls_restrained_S_all 1.087
_refine_ls_R_factor_all 0.0270
_refine_ls_R_factor_gt 0.0228
_refine_ls_shift/su_max 0.003
_refine_ls_shift/su_mean 0.000
_refine_ls_structure_factor_coef Fsqd
_refine_ls_weighting_details 'calc w=1/[\s^2^(Fo^2^)+(0.0361P)^2^+1.6799P] where P=(Fo^2^+2Fc^2^)/3'
_refine_ls_weighting_scheme calc
_refine_ls_wR_factor_gt 0.0546
_refine_ls_wR_factor_ref 0.0572
_reflns_number_gt 8163
_reflns_number_total 8761
_reflns_threshold_expression >2sigma(I)
_cod_data_source_file ic402499r_si_001.cif
_cod_data_source_block h11kcm28
_cod_database_code 4337477

loop_
_symmetry_equiv_pos_as_xyz
'x, y, z'
'y, -x, -z'
'-x, -y, z'
'-y, x, -z'
'x+1/2, -y+1/2, -z+1/2'
'-x+1/2, y+1/2, -z+1/2'
'-y+1/2, -x+1/2, z+1/2'
'y+1/2, x+1/2, z+1/2'

loop_
_atom_site_label
_atom_site_type_symbol
_atom_site_fract_x
_atom_site_fract_y
_atom_site_fract_z
_atom_site_U_iso_or_equiv
_atom_site_adp_type
_atom_site_occupancy
_atom_site_symmetry_multiplicity
_atom_site_calc_flag
_atom_site_refinement_flags
_atom_site_disorder_assembly
_atom_site_disorder_group
Bi Bi 0.368460(5) 0.485366(5) 0.065597(8) 0.02350(3) Uani 1 1 d . . .
O1 O 0.31162(11) 0.48172(11) -0.05655(15) 0.0297(4) Uani 1 1 d . . .
O2 O 0.41949(11) 0.50556(12) -0.09103(14) 0.0294(4) Uani 1 1 d . . .
O3 O 0.26150(11) 0.49670(12) 0.11168(14) 0.0312(5) Uani 1 1 d . . .
O4 O 0.33074(12) 0.47912(13) 0.22121(16) 0.0337(5) Uani 1 1 d . . .
O5 O 0.33811(12) 0.37580(11) 0.07534(15) 0.0335(5) Uani 1 1 d . . .
O6 O 0.39228(11) 0.35062(11) -0.04670(14) 0.0308(5) Uani 1 1 d . . .
N1 N 0.34135(15) 0.48610(15) -0.19597(19) 0.0311(6) Uani 1 1 d . . .
N2 N 0.21660(14) 0.49414(15) 0.24549(17) 0.0320(5) Uani 1 1 d . . .
N3 N 0.31867(13) 0.27410(13) 0.01408(17) 0.0287(5) Uani 1 1 d . . .
C1 C 0.35857(16) 0.49154(16) -0.1134(2) 0.0260(6) Uani 1 1 d . . .
C2 C 0.39034(19) 0.5048(2) -0.2637(2) 0.0362(7) Uani 1 1 d . . .
H2 H 0.4319 0.5236 -0.2349 0.043 Uiso 1 1 calc R . .
C3 C 0.4127(2) 0.4427(2) -0.3139(3) 0.0490(9) Uani 1 1 d . . .
H3A H 0.4307 0.4081 -0.2748 0.073 Uiso 1 1 calc R . .
H3B H 0.4483 0.4558 -0.3547 0.073 Uiso 1 1 calc R . .
H3C H 0.3735 0.4239 -0.3449 0.073 Uiso 1 1 calc R . .
C4 C 0.3618(3) 0.5613(2) -0.3205(3) 0.0513(10) Uani 1 1 d . . .
H4A H 0.3207 0.5448 -0.3496 0.077 Uiso 1 1 calc R . .
H4B H 0.3961 0.5743 -0.3630 0.077 Uiso 1 1 calc R . .
H4C H 0.3502 0.6011 -0.2855 0.077 Uiso 1 1 calc R . .
C5 C 0.27396(17) 0.45784(17) -0.2224(2) 0.0336(6) Uani 1 1 d . . .
H5 H 0.2754 0.4540 -0.2859 0.040 Uiso 1 1 calc R . .
C6 C 0.21462(19) 0.5056(2) -0.2016(3) 0.0448(9) Uani 1 1 d . . .
H6A H 0.2092 0.5088 -0.1396 0.067 Uiso 1 1 calc R . .
H6B H 0.1726 0.4876 -0.2269 0.067 Uiso 1 1 calc R . .
H6C H 0.2240 0.5510 -0.2250 0.067 Uiso 1 1 calc R . .
C7 C 0.2624(2) 0.38582(18) -0.1886(3) 0.0423(8) Uani 1 1 d . . .
H7A H 0.3012 0.3569 -0.2044 0.063 Uiso 1 1 calc R . .
H7B H 0.2205 0.3671 -0.2134 0.063 Uiso 1 1 calc R . .
H7C H 0.2582 0.3872 -0.1264 0.063 Uiso 1 1 calc R . .
C8 C 0.27137(15) 0.48937(15) 0.1931(2) 0.0285(6) Uani 1 1 d . . .
C9 C 0.22367(19) 0.4845(2) 0.3386(2) 0.0393(7) Uani 1 1 d . . .
H9 H 0.1769 0.4899 0.3634 0.047 Uiso 1 1 calc R . .
C10 C 0.2472(2) 0.4132(2) 0.3616(3) 0.0522(10) Uani 1 1 d . . .
H10A H 0.2160 0.3797 0.3365 0.078 Uiso 1 1 calc R . .
H10B H 0.2474 0.4081 0.4238 0.078 Uiso 1 1 calc R . .
H10C H 0.2933 0.4058 0.3394 0.078 Uiso 1 1 calc R . .
C11 C 0.2679(3) 0.5397(3) 0.3790(3) 0.0580(11) Uani 1 1 d . . .
H11A H 0.3160 0.5310 0.3654 0.087 Uiso 1 1 calc R . .
H11B H 0.2617 0.5392 0.4409 0.087 Uiso 1 1 calc R . .
H11C H 0.2546 0.5844 0.3564 0.087 Uiso 1 1 calc R . .
C12 C 0.14806(16) 0.50688(17) 0.2104(2) 0.0333(7) Uani 1 1 d . . .
H12 H 0.1532 0.5114 0.1472 0.040 Uiso 1 1 calc R . .
C13 C 0.1180(2) 0.5734(2) 0.2427(3) 0.0479(9) Uani 1 1 d . . .
H13A H 0.1056 0.5684 0.3030 0.072 Uiso 1 1 calc R . .
H13B H 0.0772 0.5847 0.2095 0.072 Uiso 1 1 calc R . .
H13C H 0.1517 0.6100 0.2367 0.072 Uiso 1 1 calc R . .
C14 C 0.1001(2) 0.4472(2) 0.2263(3) 0.0463(9) Uani 1 1 d . . .
H14A H 0.1204 0.4053 0.2034 0.069 Uiso 1 1 calc R . .
H14B H 0.0564 0.4558 0.1980 0.069 Uiso 1 1 calc R . .
H14C H 0.0927 0.4420 0.2877 0.069 Uiso 1 1 calc R . .
C15 C 0.35166(15) 0.33520(15) 0.0130(2) 0.0277(6) Uani 1 1 d . . .
C16 C 0.26729(16) 0.25750(16) 0.0793(2) 0.0325(6) Uani 1 1 d . . .
H16 H 0.2512 0.2102 0.0664 0.039 Uiso 1 1 calc R . .
C17 C 0.20429(17) 0.3038(2) 0.0722(3) 0.0438(8) Uani 1 1 d . . .
H17A H 0.2164 0.3503 0.0897 0.066 Uiso 1 1 calc R . .
H17B H 0.1680 0.2864 0.1093 0.066 Uiso 1 1 calc R . .
H17C H 0.1882 0.3043 0.0130 0.066 Uiso 1 1 calc R . .
C18 C 0.29490(19) 0.2556(2) 0.1699(2) 0.0405(8) Uani 1 1 d . . .
H18A H 0.3352 0.2260 0.1721 0.061 Uiso 1 1 calc R . .
H18B H 0.2597 0.2377 0.2084 0.061 Uiso 1 1 calc R . .
H18C H 0.3076 0.3019 0.1877 0.061 Uiso 1 1 calc R . .
C19 C 0.33564(17) 0.22173(16) -0.0498(2) 0.0318(6) Uani 1 1 d . . .
H19 H 0.3669 0.2432 -0.0924 0.038 Uiso 1 1 calc R . .
C20 C 0.3743(2) 0.16290(19) -0.0082(3) 0.0446(8) Uani 1 1 d . . .
H20A H 0.4134 0.1809 0.0237 0.067 Uiso 1 1 calc R . .
H20B H 0.3906 0.1315 -0.0524 0.067 Uiso 1 1 calc R . .
H20C H 0.3438 0.1384 0.0308 0.067 Uiso 1 1 calc R . .
C21 C 0.2727(2) 0.1970(2) -0.0978(2) 0.0427(8) Uani 1 1 d . . .
H21A H 0.2415 0.1743 -0.0580 0.064 Uiso 1 1 calc R . .
H21B H 0.2865 0.1647 -0.1423 0.064 Uiso 1 1 calc R . .
H21C H 0.2496 0.2360 -0.1241 0.064 Uiso 1 1 calc R . .
C31 C 0.5927(5) 0.0636(6) 0.5209(8) 0.054(2) Uani 0.50 1 d PD A -1
H31A H 0.5911 0.0271 0.5636 0.081 Uiso 0.50 1 calc PR A -1
H31B H 0.6092 0.1057 0.5476 0.081 Uiso 0.50 1 calc PR A -1
H31C H 0.6237 0.0504 0.4747 0.081 Uiso 0.50 1 calc PR A -1
C32 C 0.5247(6) 0.0748(5) 0.4865(6) 0.068(3) Uani 0.50 1 d PD A -1
H32A H 0.4978 0.1005 0.5292 0.081 Uiso 0.50 1 calc PR A -1
H32B H 0.5288 0.1038 0.4351 0.081 Uiso 0.50 1 calc PR A -1
C33 C 0.4886(4) 0.0161(4) 0.4648(4) 0.0407(18) Uani 0.50 1 d PD A -1
H33A H 0.4480 0.0295 0.4312 0.049 Uiso 0.50 1 calc PR A -1
H33B H 0.5178 -0.0127 0.4279 0.049 Uiso 0.50 1 calc PR A -1
C34 C 0.4679(8) -0.0216(7) 0.5331(8) 0.090(4) Uani 0.50 1 d PD A -1
H34A H 0.4421 0.0072 0.5737 0.107 Uiso 0.50 1 calc PR A -1
H34B H 0.5079 -0.0412 0.5631 0.107 Uiso 0.50 1 calc PR A -1
C35 C 0.4243(13) -0.0761(13) 0.4994(18) 0.158(14) Uiso 0.50 1 d PD A -1
H35A H 0.3891 -0.0563 0.4626 0.236 Uiso 0.50 1 calc PR A -1
H35B H 0.4025 -0.1004 0.5469 0.236 Uiso 0.50 1 calc PR A -1
H35C H 0.4521 -0.1082 0.4663 0.236 Uiso 0.50 1 calc PR A -1

loop_
_atom_site_aniso_label
_atom_site_aniso_U_11
_atom_site_aniso_U_22
_atom_site_aniso_U_33
_atom_site_aniso_U_23
_atom_site_aniso_U_13
_atom_site_aniso_U_12
Bi 0.02184(5) 0.02243(5) 0.02622(5) -0.00015(4) 0.00147(5) 0.00013(4)
O1 0.0253(9) 0.0336(11) 0.0301(11) -0.0026(10) -0.0007(9) -0.0011(8)
O2 0.0243(10) 0.0306(11) 0.0333(11) -0.0051(8) -0.0008(8) -0.0017(8)
O3 0.0254(11) 0.0346(11) 0.0335(11) -0.0001(9) 0.0054(9) 0.0010(8)
O4 0.0279(11) 0.0416(13) 0.0316(12) -0.0004(10) 0.0020(9) -0.0007(10)
O5 0.0406(11) 0.0236(9) 0.0362(12) -0.0014(9) 0.0023(10) -0.0050(8)
O6 0.0258(10) 0.0280(10) 0.0386(13) 0.0045(8) 0.0011(8) -0.0035(8)
N1 0.0320(13) 0.0334(13) 0.0280(13) -0.0035(11) -0.0004(11) -0.0015(11)
N2 0.0285(13) 0.0356(14) 0.0320(13) 0.0016(11) 0.0065(10) 0.0015(10)
N3 0.0297(12) 0.0237(11) 0.0327(14) -0.0016(10) 0.0049(10) -0.0041(9)
C1 0.0268(14) 0.0248(13) 0.0265(14) -0.0019(10) -0.0007(11) 0.0007(11)
C2 0.0371(17) 0.0408(18) 0.0308(17) 0.0012(14) 0.0055(13) -0.0024(13)
C3 0.055(2) 0.053(2) 0.039(2) -0.0012(17) 0.0061(17) 0.0182(18)
C4 0.063(3) 0.043(2) 0.048(2) 0.0091(16) 0.011(2) 0.0039(18)
C5 0.0297(15) 0.0334(16) 0.0376(17) -0.0041(13) -0.0083(13) -0.0021(12)
C6 0.0324(17) 0.0421(19) 0.060(2) -0.0060(17) -0.0102(16) 0.0028(14)
C7 0.0417(19) 0.0322(17) 0.053(2) -0.0013(15) -0.0140(16) -0.0059(14)
C8 0.0254(13) 0.0228(12) 0.0372(15) -0.0023(11) 0.0060(12) -0.0019(11)
C9 0.0352(17) 0.049(2) 0.0339(17) -0.0003(15) 0.0077(14) -0.0011(16)
C10 0.048(2) 0.060(3) 0.048(2) 0.0175(19) 0.0081(19) 0.0058(19)
C11 0.057(3) 0.077(3) 0.040(2) -0.015(2) 0.0089(19) -0.012(2)
C12 0.0274(14) 0.0340(15) 0.0385(18) 0.0036(13) 0.0083(12) 0.0020(11)
C13 0.044(2) 0.0361(18) 0.063(3) 0.0001(17) 0.0141(18) 0.0098(15)
C14 0.0339(18) 0.043(2) 0.062(2) 0.0036(17) 0.0060(17) -0.0043(15)
C15 0.0278(14) 0.0228(13) 0.0324(15) 0.0021(11) -0.0023(11) -0.0009(10)
C16 0.0305(14) 0.0298(14) 0.0371(18) 0.0007(12) 0.0039(12) -0.0049(11)
C17 0.0286(15) 0.051(2) 0.052(2) -0.003(2) 0.0018(16) 0.0002(13)
C18 0.0410(19) 0.0418(19) 0.0388(19) 0.0085(15) 0.0031(14) -0.0032(15)
C19 0.0320(14) 0.0264(13) 0.0371(18) -0.0015(12) 0.0020(12) -0.0031(12)
C20 0.049(2) 0.0361(18) 0.049(2) 0.0010(15) -0.0020(17) 0.0082(16)
C21 0.0414(19) 0.047(2) 0.0402(18) -0.0098(15) -0.0022(15) -0.0071(16)
C31 0.053(5) 0.049(5) 0.059(6) -0.024(4) 0.020(5) -0.008(4)
C32 0.085(8) 0.069(6) 0.050(5) -0.022(5) -0.005(5) 0.022(6)
C33 0.049(5) 0.047(5) 0.026(3) 0.002(3) -0.009(3) -0.007(4)
C34 0.121(11) 0.068(7) 0.080(8) -0.004(6) -0.033(8) -0.010(7)

loop_
_atom_type_symbol
_atom_type_description
_atom_type_scat_dispersion_real
_atom_type_scat_dispersion_imag
_atom_type_scat_source
C C 0.0033 0.0016 'International Tables Vol C Tables 4.2.6.8 and 6.1.1.4'
H H 0.0000 0.0000 'International Tables Vol C Tables 4.2.6.8 and 6.1.1.4'
O O 0.0106 0.0060 'International Tables Vol C Tables 4.2.6.8 and 6.1.1.4'
N N 0.0061 0.0033 'International Tables Vol C Tables 4.2.6.8 and 6.1.1.4'
Bi Bi -4.1077 10.2566 'International Tables Vol C Tables 4.2.6.8 and 6.1.1.4'

loop_
_geom_angle_atom_site_label_1
_geom_angle_atom_site_label_2
_geom_angle_atom_site_label_3
_geom_angle
_geom_angle_site_symmetry_1
_geom_angle_site_symmetry_3
O1 Bi O3 79.11(8) . .
O1 Bi O5 83.94(8) . .
O3 Bi O5 79.81(9) . .
O1 Bi O6 81.65(8) . 2_565
O3 Bi O6 78.86(8) . 2_565
O5 Bi O6 156.14(8) . 2_565
O1 Bi O4 132.77(8) . .
O3 Bi O4 54.72(8) . .
O5 Bi O4 79.13(9) . .
O6 Bi O4 96.99(8) 2_565 .
O1 Bi O2 53.16(7) . .
O3 Bi O2 129.29(7) . .
O5 Bi O2 107.69(8) . .
O6 Bi O2 78.30(7) 2_565 .
O4 Bi O2 172.21(7) . .
C1 O1 Bi 103.50(18) . .
C1 O2 Bi 82.62(18) . .
C8 O3 Bi 99.65(18) . .
C8 O4 Bi 85.67(19) . .
C15 O5 Bi 119.14(19) . .
C15 O6 Bi 137.87(19) . 4_655
C1 N1 C2 120.7(3) . .
C1 N1 C5 121.3(3) . .
C2 N1 C5 117.9(3) . .
C8 N2 C12 120.4(3) . .
C8 N2 C9 121.1(3) . .
C12 N2 C9 118.4(3) . .
C15 N3 C16 121.9(3) . .
C15 N3 C19 119.8(3) . .
C16 N3 C19 118.3(2) . .
O2 C1 O1 120.5(3) . .
O2 C1 N1 121.2(3) . .
O1 C1 N1 118.3(3) . .
N1 C2 C3 111.2(3) . .
N1 C2 C4 111.2(3) . .
C3 C2 C4 112.6(3) . .
N1 C2 H2 107.2 . .
C3 C2 H2 107.2 . .
C4 C2 H2 107.2 . .
C2 C3 H3A 109.5 . .
C2 C3 H3B 109.5 . .
H3A C3 H3B 109.5 . .
C2 C3 H3C 109.5 . .
H3A C3 H3C 109.5 . .
H3B C3 H3C 109.5 . .
C2 C4 H4A 109.5 . .
C2 C4 H4B 109.5 . .
H4A C4 H4B 109.5 . .
C2 C4 H4C 109.5 . .
H4A C4 H4C 109.5 . .
H4B C4 H4C 109.5 . .
N1 C5 C7 112.3(3) . .
N1 C5 C6 112.8(3) . .
C7 C5 C6 112.4(3) . .
N1 C5 H5 106.3 . .
C7 C5 H5 106.3 . .
C6 C5 H5 106.3 . .
C5 C6 H6A 109.5 . .
C5 C6 H6B 109.5 . .
H6A C6 H6B 109.5 . .
C5 C6 H6C 109.5 . .
H6A C6 H6C 109.5 . .
H6B C6 H6C 109.5 . .
C5 C7 H7A 109.5 . .
C5 C7 H7B 109.5 . .
H7A C7 H7B 109.5 . .
C5 C7 H7C 109.5 . .
H7A C7 H7C 109.5 . .
H7B C7 H7C 109.5 . .
O4 C8 O3 120.0(3) . .
O4 C8 N2 121.9(3) . .
O3 C8 N2 118.1(3) . .
N2 C9 C10 112.5(3) . .
N2 C9 C11 111.8(3) . .
C10 C9 C11 112.5(4) . .
N2 C9 H9 106.5 . .
C10 C9 H9 106.5 . .
C11 C9 H9 106.5 . .
C9 C10 H10A 109.5 . .
C9 C10 H10B 109.5 . .
H10A C10 H10B 109.5 . .
C9 C10 H10C 109.5 . .
H10A C10 H10C 109.5 . .
H10B C10 H10C 109.5 . .
C9 C11 H11A 109.5 . .
C9 C11 H11B 109.5 . .
H11A C11 H11B 109.5 . .
C9 C11 H11C 109.5 . .
H11A C11 H11C 109.5 . .
H11B C11 H11C 109.5 . .
N2 C12 C13 112.0(3) . .
N2 C12 C14 111.8(3) . .
C13 C12 C14 111.4(3) . .
N2 C12 H12 107.1 . .
C13 C12 H12 107.1 . .
C14 C12 H12 107.1 . .
C12 C13 H13A 109.5 . .
C12 C13 H13B 109.5 . .
H13A C13 H13B 109.5 . .
C12 C13 H13C 109.5 . .
H13A C13 H13C 109.5 . .
H13B C13 H13C 109.5 . .
C12 C14 H14A 109.5 . .
C12 C14 H14B 109.5 . .
H14A C14 H14B 109.5 . .
C12 C14 H14C 109.5 . .
H14A C14 H14C 109.5 . .
H14B C14 H14C 109.5 . .
O6 C15 O5 122.9(3) . .
O6 C15 N3 121.2(3) . .
O5 C15 N3 115.9(3) . .
N3 C16 C18 114.3(3) . .
N3 C16 C17 111.6(3) . .
C18 C16 C17 111.6(3) . .
N3 C16 H16 106.2 . .
C18 C16 H16 106.2 . .
C17 C16 H16 106.2 . .
C16 C17 H17A 109.5 . .
C16 C17 H17B 109.5 . .
H17A C17 H17B 109.5 . .
C16 C17 H17C 109.5 . .
H17A C17 H17C 109.5 . .
H17B C17 H17C 109.5 . .
C16 C18 H18A 109.5 . .
C16 C18 H18B 109.5 . .
H18A C18 H18B 109.5 . .
C16 C18 H18C 109.5 . .
H18A C18 H18C 109.5 . .
H18B C18 H18C 109.5 . .
N3 C19 C21 112.0(3) . .
N3 C19 C20 110.4(3) . .
C21 C19 C20 111.9(3) . .
N3 C19 H19 107.4 . .
C21 C19 H19 107.4 . .
C20 C19 H19 107.4 . .
C19 C20 H20A 109.5 . .
C19 C20 H20B 109.5 . .
H20A C20 H20B 109.5 . .
C19 C20 H20C 109.5 . .
H20A C20 H20C 109.5 . .
H20B C20 H20C 109.5 . .
C19 C21 H21A 109.5 . .
C19 C21 H21B 109.5 . .
H21A C21 H21B 109.5 . .
C19 C21 H21C 109.5 . .
H21A C21 H21C 109.5 . .
H21B C21 H21C 109.5 . .
C32 C31 H31A 109.5 . .
C32 C31 H31B 109.5 . .
H31A C31 H31B 109.5 . .
C32 C31 H31C 109.5 . .
H31A C31 H31C 109.5 . .
H31B C31 H31C 109.5 . .
C33 C32 C31 115.6(9) . .
C33 C32 H32A 108.4 . .
C31 C32 H32A 108.4 . .
C33 C32 H32B 108.4 . .
C31 C32 H32B 108.4 . .
H32A C32 H32B 107.4 . .
C34 C33 C32 114.0(8) . .
C34 C33 H33A 108.8 . .
C32 C33 H33A 108.8 . .
C34 C33 H33B 108.8 . .
C32 C33 H33B 108.8 . .
H33A C33 H33B 107.7 . .
C33 C34 C35 106.6(13) . .
C33 C34 H34A 110.4 . .
C35 C34 H34A 110.4 . .
C33 C34 H34B 110.4 . .
C35 C34 H34B 110.4 . .
H34A C34 H34B 108.6 . .
C34 C35 H35A 109.5 . .
C34 C35 H35B 109.5 . .
H35A C35 H35B 109.5 . .
C34 C35 H35C 109.5 . .
H35A C35 H35C 109.5 . .
H35B C35 H35C 109.5 . .

loop_
_geom_bond_atom_site_label_1
_geom_bond_atom_site_label_2
_geom_bond_distance
_geom_bond_site_symmetry_2
Bi O1 2.217(2) .
Bi O3 2.227(2) .
Bi O5 2.232(2) .
Bi O6 2.440(2) 2_565
Bi O4 2.553(2) .
Bi O2 2.681(2) .
O1 C1 1.296(4) .
O2 C1 1.274(4) .
O3 C8 1.299(4) .
O4 C8 1.260(4) .
O5 C15 1.288(4) .
O6 C15 1.265(4) .
O6 Bi 2.440(2) 4_655
N1 C1 1.342(4) .
N1 C2 1.478(5) .
N1 C5 1.490(4) .
N2 C8 1.355(4) .
N2 C12 1.473(4) .
N2 C9 1.479(5) .
N3 C15 1.360(4) .
N3 C16 1.472(4) .
N3 C19 1.472(4) .
C2 C3 1.514(5) .
C2 C4 1.527(5) .
C2 H2 1.0000 .
C3 H3A 0.9800 .
C3 H3B 0.9800 .
C3 H3C 0.9800 .
C4 H4A 0.9800 .
C4 H4B 0.9800 .
C4 H4C 0.9800 .
C5 C7 1.524(5) .
C5 C6 1.527(5) .
C5 H5 1.0000 .
C6 H6A 0.9800 .
C6 H6B 0.9800 .
C6 H6C 0.9800 .
C7 H7A 0.9800 .
C7 H7B 0.9800 .
C7 H7C 0.9800 .
C9 C10 1.513(6) .
C9 C11 1.525(6) .
C9 H9 1.0000 .
C10 H10A 0.9800 .
C10 H10B 0.9800 .
C10 H10C 0.9800 .
C11 H11A 0.9800 .
C11 H11B 0.9800 .
C11 H11C 0.9800 .
C12 C13 1.518(5) .
C12 C14 1.520(5) .
C12 H12 1.0000 .
C13 H13A 0.9800 .
C13 H13B 0.9800 .
C13 H13C 0.9800 .
C14 H14A 0.9800 .
C14 H14B 0.9800 .
C14 H14C 0.9800 .
C16 C18 1.521(5) .
C16 C17 1.536(5) .
C16 H16 1.0000 .
C17 H17A 0.9800 .
C17 H17B 0.9800 .
C17 H17C 0.9800 .
C18 H18A 0.9800 .
C18 H18B 0.9800 .
C18 H18C 0.9800 .
C19 C21 1.524(5) .
C19 C20 1.526(5) .
C19 H19 1.0000 .
C20 H20A 0.9800 .
C20 H20B 0.9800 .
C20 H20C 0.9800 .
C21 H21A 0.9800 .
C21 H21B 0.9800 .
C21 H21C 0.9800 .
C31 C32 1.453(16) .
C31 H31A 0.9800 .
C31 H31B 0.9800 .
C31 H31C 0.9800 .
C32 C33 1.391(12) .
C32 H32A 0.9900 .
C32 H32B 0.9900 .
C33 C34 1.362(12) .
C33 H33A 0.9900 .
C33 H33B 0.9900 .
C34 C35 1.467(19) .
C34 H34A 0.9900 .
C34 H34B 0.9900 .
C35 H35A 0.9800 .
C35 H35B 0.9800 .
C35 H35C 0.9800 .
